data_1576060
loop_
_publ_author_name
'Sanz-Liarte, Guillem'
'Saur\'i, Josep'
'Nolis, Pau'
'Cuenca, Ana Bel\'en'
'Shafir, Alexandr'

_publ_section_title
;
 B-N axis as a facilitating agent for the synthesis of 3D structures: The
 paradigmatic case of BN-[4.4.4]propellane
;
_journal_name_full 'Chemical Science'
_journal_paper_doi 10.1039/D5SC05132K
_journal_year 2025
_chemical_formula_moiety 'C12 H18 B N'
_chemical_formula_sum 'C12 H18 B N'
_chemical_formula_weight 187.08
_space_group_crystal_system monoclinic
_space_group_IT_number 14
_space_group_name_Hall '-P 2ybc'
_space_group_name_H-M_alt 'P 1 21/c 1'
_atom_sites_solution_hydrogens geom
_audit_creation_method SHELXL-2019/1
_audit_update_record
;
2025-07-07 deposited with the CCDC.	2025-10-21 downloaded from the CCDC.
;
_cell_angle_alpha 90
_cell_angle_beta 108.934(3)
_cell_angle_gamma 90
_cell_formula_units_Z 8
_cell_length_a 13.8249(12)
_cell_length_b 12.5096(12)
_cell_length_c 13.1518(11)
_cell_measurement_reflns_used 5152
_cell_measurement_temperature 100(2)
_cell_measurement_theta_max 25.86
_cell_measurement_theta_min 2.47
_cell_volume 2151.5(3)
_computing_cell_refinement 'Bruker SAINT'
_computing_data_collection 'Bruker APEX4'
_computing_data_reduction 'Bruker SAINT'
_computing_molecular_graphics 'Bruker SHELXTL'
_computing_publication_material 'Bruker SHELXTL'
_computing_structure_refinement 'SHELXL-2019/1 (Sheldrick, 2019)'
_computing_structure_solution 'SHELXT 2014/5 (Sheldrick, 2014)'
_diffrn_ambient_temperature 100(2)
_diffrn_measured_fraction_theta_full 1.000
_diffrn_measured_fraction_theta_max 0.999
_diffrn_measurement_device_type 'Bruker APEX-II CCD'
_diffrn_measurement_method '\f and \w scans'
_diffrn_radiation_type MoK\a
_diffrn_radiation_wavelength 0.71073
_diffrn_reflns_av_R_equivalents 0.1135
_diffrn_reflns_av_unetI/netI 0.0590
_diffrn_reflns_Laue_measured_fraction_full 1.000
_diffrn_reflns_Laue_measured_fraction_max 0.999
_diffrn_reflns_limit_h_max 17
_diffrn_reflns_limit_h_min -17
_diffrn_reflns_limit_k_max 15
_diffrn_reflns_limit_k_min -15
_diffrn_reflns_limit_l_max 16
_diffrn_reflns_limit_l_min -15
_diffrn_reflns_number 45353
_diffrn_reflns_point_group_measured_fraction_full 1.000
_diffrn_reflns_point_group_measured_fraction_max 0.999
_diffrn_reflns_theta_full 25.242
_diffrn_reflns_theta_max 26.415
_diffrn_reflns_theta_min 2.253
_diffrn_source microfocus
_exptl_absorpt_coefficient_mu 0.065
_exptl_absorpt_correction_T_max 0.7454
_exptl_absorpt_correction_T_min 0.5435
_exptl_absorpt_correction_type multi-scan
_exptl_absorpt_process_details sadabs
_exptl_crystal_colour colourless
_exptl_crystal_density_diffrn 1.155
_exptl_crystal_description prism
_exptl_crystal_F_000 816
_exptl_crystal_size_max 0.284
_exptl_crystal_size_mid 0.162
_exptl_crystal_size_min 0.087
_refine_diff_density_max 0.263
_refine_diff_density_min -0.240
_refine_diff_density_rms 0.057
_refine_ls_extinction_method none
_refine_ls_goodness_of_fit_ref 1.039
_refine_ls_hydrogen_treatment constr
_refine_ls_matrix_type full
_refine_ls_number_parameters 253
_refine_ls_number_reflns 4425
_refine_ls_number_restraints 0
_refine_ls_restrained_S_all 1.039
_refine_ls_R_factor_all 0.0852
_refine_ls_R_factor_gt 0.0594
_refine_ls_shift/su_max 0.000
_refine_ls_shift/su_mean 0.000
_refine_ls_structure_factor_coef Fsqd
_refine_ls_weighting_details 'w=1/[\s^2^(Fo^2^)+(0.0490P)^2^+1.2170P] where P=(Fo^2^+2Fc^2^)/3'
_refine_ls_weighting_scheme calc
_refine_ls_wR_factor_gt 0.1243
_refine_ls_wR_factor_ref 0.1360
_reflns_Friedel_coverage 0.000
_reflns_number_gt 3294
_reflns_number_total 4425
_reflns_threshold_expression 'I > 2\s(I)'
_cod_data_source_file d5sc05132k2.cif
_cod_data_source_block mo_3ANABB127_0ma_a
_cod_original_sg_symbol_H-M 'P 21/c'
_cod_database_code 1576060
_shelx_shelxl_version_number 2019/1
_shelx_space_group_comment
;
The symmetry employed for this shelxl refinement is uniquely defined
by the following loop, which should always be used as a source of
symmetry information in preference to the above space-group names.
They are only intended as comments.
;

loop_
_space_group_symop_operation_xyz
'x, y, z'
'-x, y+1/2, -z+1/2'
'-x, -y, -z'
'x, -y-1/2, z-1/2'

loop_
_atom_site_label
_atom_site_type_symbol
_atom_site_fract_x
_atom_site_fract_y
_atom_site_fract_z
_atom_site_U_iso_or_equiv
_atom_site_adp_type
_atom_site_occupancy
_atom_site_site_symmetry_order
_atom_site_calc_flag
_atom_site_refinement_flags_posn
_atom_site_refinement_flags_adp
_atom_site_refinement_flags_occupancy
_atom_site_disorder_assembly
_atom_site_disorder_group
N1A N 0.54873(12) 0.70252(12) 0.30595(12) 0.0180(3) Uani 1 1 d . . . . .
C1A C 0.51058(15) 0.60602(15) 0.34909(16) 0.0234(4) Uani 1 1 d . . . . .
H1AA H 0.459476 0.568695 0.288956 0.028 Uiso 1 1 calc R U . . .
H1AB H 0.475797 0.629612 0.400203 0.028 Uiso 1 1 calc R U . . .
C2A C 0.59435(17) 0.52874(16) 0.40517(16) 0.0283(5) Uani 1 1 d . . . . .
H2A H 0.579719 0.477042 0.451048 0.034 Uiso 1 1 calc R U . . .
C3A C 0.68635(16) 0.52706(16) 0.39574(16) 0.0264(5) Uani 1 1 d . . . . .
H3A H 0.733034 0.473783 0.433907 0.032 Uiso 1 1 calc R U . . .
C4A C 0.72146(15) 0.60477(15) 0.32794(16) 0.0227(4) Uani 1 1 d . . . . .
H4AA H 0.761296 0.565615 0.289461 0.027 Uiso 1 1 calc R U . . .
H4AB H 0.767566 0.657817 0.375580 0.027 Uiso 1 1 calc R U . . .
C5A C 0.66480(15) 0.77827(15) 0.20068(16) 0.0217(4) Uani 1 1 d . . . . .
H5AA H 0.725791 0.764010 0.179013 0.026 Uiso 1 1 calc R U . . .
H5AB H 0.609714 0.803987 0.136414 0.026 Uiso 1 1 calc R U . . .
C6A C 0.69010(15) 0.86478(15) 0.28416(17) 0.0261(5) Uani 1 1 d . . . . .
H6A H 0.729284 0.924049 0.274696 0.031 Uiso 1 1 calc R U . . .
C7A C 0.66054(15) 0.86270(16) 0.37050(17) 0.0254(5) Uani 1 1 d . . . . .
H7A H 0.678719 0.921976 0.418079 0.030 Uiso 1 1 calc R U . . .
C8A C 0.60085(15) 0.77454(15) 0.39905(15) 0.0227(4) Uani 1 1 d . . . . .
H8AA H 0.548595 0.806203 0.426600 0.027 Uiso 1 1 calc R U . . .
H8AB H 0.647597 0.731214 0.457510 0.027 Uiso 1 1 calc R U . . .
C9A C 0.45862(14) 0.76138(16) 0.23264(16) 0.0223(4) Uani 1 1 d . . . . .
H9AA H 0.480328 0.834440 0.220776 0.027 Uiso 1 1 calc R U . . .
H9AB H 0.405816 0.768026 0.268190 0.027 Uiso 1 1 calc R U . . .
C10A C 0.41221(15) 0.70770(16) 0.12557(16) 0.0241(4) Uani 1 1 d . . . . .
H10A H 0.345390 0.729277 0.083214 0.029 Uiso 1 1 calc R U . . .
C11A C 0.45718(15) 0.63261(16) 0.08559(16) 0.0229(4) Uani 1 1 d . . . . .
H11A H 0.420769 0.603671 0.017050 0.027 Uiso 1 1 calc R U . . .
C12A C 0.56275(14) 0.59091(14) 0.14305(15) 0.0201(4) Uani 1 1 d . . . . .
H12C H 0.600079 0.583308 0.090696 0.024 Uiso 1 1 calc R U . . .
H12D H 0.557092 0.518983 0.172021 0.024 Uiso 1 1 calc R U . . .
B1A B 0.62846(16) 0.66736(17) 0.24091(17) 0.0174(4) Uani 1 1 d . . . . .
N1B N 0.03818(11) 0.75026(12) 0.29528(12) 0.0161(3) Uani 1 1 d . . . . .
C1B C 0.10521(15) 0.67059(14) 0.37150(15) 0.0205(4) Uani 1 1 d . . . . .
H1BA H 0.141137 0.706728 0.440400 0.025 Uiso 1 1 calc R U . . .
H1BB H 0.061768 0.613688 0.386211 0.025 Uiso 1 1 calc R U . . .
C2B C 0.18280(15) 0.62052(15) 0.32887(16) 0.0240(4) Uani 1 1 d . . . . .
H2B H 0.211207 0.553816 0.358417 0.029 Uiso 1 1 calc R U . . .
C3B C 0.21462(15) 0.66294(15) 0.25261(16) 0.0237(4) Uani 1 1 d . . . . .
H3B H 0.264949 0.625550 0.231704 0.028 Uiso 1 1 calc R U . . .
C4B C 0.17520(14) 0.76661(15) 0.19800(16) 0.0212(4) Uani 1 1 d . . . . .
H4BA H 0.131189 0.751458 0.123457 0.025 Uiso 1 1 calc R U . . .
H4BB H 0.233911 0.809712 0.193973 0.025 Uiso 1 1 calc R U . . .
C5B C 0.18085(15) 0.89486(15) 0.36621(16) 0.0235(4) Uani 1 1 d . . . . .
H5BA H 0.237806 0.846497 0.404169 0.028 Uiso 1 1 calc R U . . .
H5BB H 0.210997 0.960325 0.346660 0.028 Uiso 1 1 calc R U . . .
C6B C 0.12382(17) 0.92459(15) 0.44132(16) 0.0266(5) Uani 1 1 d . . . . .
H6B H 0.154486 0.974192 0.497187 0.032 Uiso 1 1 calc R U . . .
C7B C 0.03297(17) 0.88537(15) 0.43392(16) 0.0257(5) Uani 1 1 d . . . . .
H7B H 0.002541 0.909167 0.485101 0.031 Uiso 1 1 calc R U . . .
C8B C -0.02585(15) 0.80637(15) 0.35121(16) 0.0222(4) Uani 1 1 d . . . . .
H8BA H -0.056643 0.752438 0.386504 0.027 Uiso 1 1 calc R U . . .
H8BB H -0.082332 0.844127 0.296973 0.027 Uiso 1 1 calc R U . . .
C9B C -0.03250(14) 0.69202(14) 0.20032(15) 0.0189(4) Uani 1 1 d . . . . .
H9BA H 0.007237 0.637894 0.175728 0.023 Uiso 1 1 calc R U . . .
H9BB H -0.084620 0.653733 0.223207 0.023 Uiso 1 1 calc R U . . .
C10B C -0.08566(14) 0.76392(15) 0.10785(15) 0.0213(4) Uani 1 1 d . . . . .
H10B H -0.143802 0.736088 0.053749 0.026 Uiso 1 1 calc R U . . .
C11B C -0.05784(15) 0.86355(15) 0.09561(16) 0.0212(4) Uani 1 1 d . . . . .
H11B H -0.096418 0.902136 0.033468 0.025 Uiso 1 1 calc R U . . .
C12B C 0.03142(14) 0.91774(14) 0.17519(15) 0.0198(4) Uani 1 1 d . . . . .
H12A H 0.005599 0.968973 0.217686 0.024 Uiso 1 1 calc R U . . .
H12B H 0.068743 0.959158 0.135595 0.024 Uiso 1 1 calc R U . . .
B1B B 0.11060(16) 0.83666(16) 0.25683(17) 0.0173(4) Uani 1 1 d . . . . .

loop_
_atom_site_aniso_label
_atom_site_aniso_U_11
_atom_site_aniso_U_22
_atom_site_aniso_U_33
_atom_site_aniso_U_23
_atom_site_aniso_U_13
_atom_site_aniso_U_12
N1A 0.0191(8) 0.0149(8) 0.0206(8) -0.0009(6) 0.0075(7) -0.0009(6)
C1A 0.0257(10) 0.0220(10) 0.0260(10) -0.0003(8) 0.0130(9) -0.0055(8)
C2A 0.0420(13) 0.0186(10) 0.0236(10) 0.0039(8) 0.0095(10) -0.0045(9)
C3A 0.0341(12) 0.0166(9) 0.0238(10) 0.0024(8) 0.0030(9) 0.0044(8)
C4A 0.0232(10) 0.0194(10) 0.0249(10) -0.0020(8) 0.0068(9) 0.0020(8)
C5A 0.0205(9) 0.0203(10) 0.0263(10) 0.0014(8) 0.0104(8) 0.0008(8)
C6A 0.0239(10) 0.0160(10) 0.0381(12) 0.0011(8) 0.0096(9) -0.0028(8)
C7A 0.0256(10) 0.0173(10) 0.0310(11) -0.0076(8) 0.0060(9) 0.0004(8)
C8A 0.0256(10) 0.0210(10) 0.0213(10) -0.0052(8) 0.0070(8) -0.0001(8)
C9A 0.0174(9) 0.0216(10) 0.0279(10) -0.0014(8) 0.0075(8) 0.0037(8)
C10A 0.0177(9) 0.0257(10) 0.0258(10) 0.0015(8) 0.0029(8) 0.0020(8)
C11A 0.0223(10) 0.0239(10) 0.0205(10) -0.0023(8) 0.0044(8) -0.0048(8)
C12A 0.0240(10) 0.0153(9) 0.0216(9) -0.0004(7) 0.0084(8) 0.0013(8)
B1A 0.0176(10) 0.0162(10) 0.0200(10) 0.0008(8) 0.0084(9) 0.0018(8)
N1B 0.0196(8) 0.0105(7) 0.0183(8) -0.0009(6) 0.0064(6) -0.0013(6)
C1B 0.0272(10) 0.0116(9) 0.0209(10) 0.0031(7) 0.0053(8) -0.0025(7)
C2B 0.0251(10) 0.0126(9) 0.0300(11) 0.0034(8) 0.0029(9) 0.0043(8)
C3B 0.0193(9) 0.0184(10) 0.0335(11) -0.0008(8) 0.0090(9) 0.0037(8)
C4B 0.0188(9) 0.0172(9) 0.0284(10) 0.0035(8) 0.0086(8) -0.0008(7)
C5B 0.0262(11) 0.0152(9) 0.0255(10) 0.0030(8) 0.0033(9) -0.0052(8)
C6B 0.0421(12) 0.0134(9) 0.0214(10) -0.0020(8) 0.0064(9) -0.0063(9)
C7B 0.0417(13) 0.0147(9) 0.0243(10) -0.0034(8) 0.0157(10) -0.0006(9)
C8B 0.0280(10) 0.0158(9) 0.0277(10) -0.0021(8) 0.0160(9) -0.0022(8)
C9B 0.0198(9) 0.0139(9) 0.0234(10) -0.0044(7) 0.0074(8) -0.0046(7)
C10B 0.0182(9) 0.0215(10) 0.0221(10) -0.0043(8) 0.0037(8) -0.0003(8)
C11B 0.0222(10) 0.0189(9) 0.0205(9) 0.0023(8) 0.0040(8) 0.0058(8)
C12B 0.0234(10) 0.0121(9) 0.0230(10) 0.0019(7) 0.0064(8) -0.0006(7)
B1B 0.0199(10) 0.0102(9) 0.0213(10) 0.0026(8) 0.0061(9) -0.0025(8)

loop_
_atom_type_symbol
_atom_type_description
_atom_type_scat_dispersion_real
_atom_type_scat_dispersion_imag
_atom_type_scat_source
C C 0.0033 0.0016 'International Tables Vol C Tables 4.2.6.8 and 6.1.1.4'
H H 0.0000 0.0000 'International Tables Vol C Tables 4.2.6.8 and 6.1.1.4'
B B 0.0013 0.0007 'International Tables Vol C Tables 4.2.6.8 and 6.1.1.4'
N N 0.0061 0.0033 'International Tables Vol C Tables 4.2.6.8 and 6.1.1.4'

loop_
_geom_angle_atom_site_label_1
_geom_angle_atom_site_label_2
_geom_angle_atom_site_label_3
_geom_angle
_geom_angle_site_symmetry_1
_geom_angle_site_symmetry_3
_geom_angle_publ_flag
C9A N1A C1A 108.54(15) . . ?
C9A N1A C8A 107.97(14) . . ?
C1A N1A C8A 107.99(15) . . ?
C9A N1A B1A 110.57(14) . . ?
C1A N1A B1A 110.83(14) . . ?
C8A N1A B1A 110.85(14) . . ?
N1A C1A C2A 113.14(16) . . ?
N1A C1A H1AA 109.0 . . ?
C2A C1A H1AA 109.0 . . ?
N1A C1A H1AB 109.0 . . ?
C2A C1A H1AB 109.0 . . ?
H1AA C1A H1AB 107.8 . . ?
C3A C2A C1A 125.23(19) . . ?
C3A C2A H2A 117.4 . . ?
C1A C2A H2A 117.4 . . ?
C2A C3A C4A 123.59(19) . . ?
C2A C3A H3A 118.2 . . ?
C4A C3A H3A 118.2 . . ?
C3A C4A B1A 113.40(16) . . ?
C3A C4A H4AA 108.9 . . ?
B1A C4A H4AA 108.9 . . ?
C3A C4A H4AB 108.9 . . ?
B1A C4A H4AB 108.9 . . ?
H4AA C4A H4AB 107.7 . . ?
C6A C5A B1A 113.70(16) . . ?
C6A C5A H5AA 108.8 . . ?
B1A C5A H5AA 108.8 . . ?
C6A C5A H5AB 108.8 . . ?
B1A C5A H5AB 108.8 . . ?
H5AA C5A H5AB 107.7 . . ?
C7A C6A C5A 123.32(18) . . ?
C7A C6A H6A 118.3 . . ?
C5A C6A H6A 118.3 . . ?
C6A C7A C8A 125.28(18) . . ?
C6A C7A H7A 117.4 . . ?
C8A C7A H7A 117.4 . . ?
C7A C8A N1A 113.28(16) . . ?
C7A C8A H8AA 108.9 . . ?
N1A C8A H8AA 108.9 . . ?
C7A C8A H8AB 108.9 . . ?
N1A C8A H8AB 108.9 . . ?
H8AA C8A H8AB 107.7 . . ?
N1A C9A C10A 113.36(16) . . ?
N1A C9A H9AA 108.9 . . ?
C10A C9A H9AA 108.9 . . ?
N1A C9A H9AB 108.9 . . ?
C10A C9A H9AB 108.9 . . ?
H9AA C9A H9AB 107.7 . . ?
C11A C10A C9A 125.14(18) . . ?
C11A C10A H10A 117.4 . . ?
C9A C10A H10A 117.4 . . ?
C10A C11A C12A 123.40(18) . . ?
C10A C11A H11A 118.3 . . ?
C12A C11A H11A 118.3 . . ?
C11A C12A B1A 113.35(15) . . ?
C11A C12A H12C 108.9 . . ?
B1A C12A H12C 108.9 . . ?
C11A C12A H12D 108.9 . . ?
B1A C12A H12D 108.9 . . ?
H12C C12A H12D 107.7 . . ?
C4A B1A C5A 112.67(16) . . ?
C4A B1A C12A 112.78(16) . . ?
C5A B1A C12A 113.46(16) . . ?
C4A B1A N1A 105.77(15) . . ?
C5A B1A N1A 105.63(14) . . ?
C12A B1A N1A 105.69(14) . . ?
C8B N1B C9B 107.90(14) . . ?
C8B N1B C1B 108.57(14) . . ?
C9B N1B C1B 109.12(14) . . ?
C8B N1B B1B 110.84(14) . . ?
C9B N1B B1B 110.90(14) . . ?
C1B N1B B1B 109.46(14) . . ?
C2B C1B N1B 112.90(15) . . ?
C2B C1B H1BA 109.0 . . ?
N1B C1B H1BA 109.0 . . ?
C2B C1B H1BB 109.0 . . ?
N1B C1B H1BB 109.0 . . ?
H1BA C1B H1BB 107.8 . . ?
C3B C2B C1B 124.58(17) . . ?
C3B C2B H2B 117.7 . . ?
C1B C2B H2B 117.7 . . ?
C2B C3B C4B 123.34(18) . . ?
C2B C3B H3B 118.3 . . ?
C4B C3B H3B 118.3 . . ?
C3B C4B B1B 114.31(16) . . ?
C3B C4B H4BA 108.7 . . ?
B1B C4B H4BA 108.7 . . ?
C3B C4B H4BB 108.7 . . ?
B1B C4B H4BB 108.7 . . ?
H4BA C4B H4BB 107.6 . . ?
C6B C5B B1B 113.85(16) . . ?
C6B C5B H5BA 108.8 . . ?
B1B C5B H5BA 108.8 . . ?
C6B C5B H5BB 108.8 . . ?
B1B C5B H5BB 108.8 . . ?
H5BA C5B H5BB 107.7 . . ?
C7B C6B C5B 123.39(18) . . ?
C7B C6B H6B 118.3 . . ?
C5B C6B H6B 118.3 . . ?
C6B C7B C8B 125.22(19) . . ?
C6B C7B H7B 117.4 . . ?
C8B C7B H7B 117.4 . . ?
N1B C8B C7B 113.43(16) . . ?
N1B C8B H8BA 108.9 . . ?
C7B C8B H8BA 108.9 . . ?
N1B C8B H8BB 108.9 . . ?
C7B C8B H8BB 108.9 . . ?
H8BA C8B H8BB 107.7 . . ?
C10B C9B N1B 113.53(15) . . ?
C10B C9B H9BA 108.9 . . ?
N1B C9B H9BA 108.9 . . ?
C10B C9B H9BB 108.9 . . ?
N1B C9B H9BB 108.9 . . ?
H9BA C9B H9BB 107.7 . . ?
C11B C10B C9B 125.15(17) . . ?
C11B C10B H10B 117.4 . . ?
C9B C10B H10B 117.4 . . ?
C10B C11B C12B 123.04(17) . . ?
C10B C11B H11B 118.5 . . ?
C12B C11B H11B 118.5 . . ?
C11B C12B B1B 114.02(15) . . ?
C11B C12B H12A 108.7 . . ?
B1B C12B H12A 108.7 . . ?
C11B C12B H12B 108.7 . . ?
B1B C12B H12B 108.7 . . ?
H12A C12B H12B 107.6 . . ?
C4B B1B C12B 112.46(16) . . ?
C4B B1B C5B 113.74(16) . . ?
C12B B1B C5B 112.85(15) . . ?
C4B B1B N1B 105.93(14) . . ?
C12B B1B N1B 105.39(14) . . ?
C5B B1B N1B 105.58(15) . . ?

loop_
_geom_bond_atom_site_label_1
_geom_bond_atom_site_label_2
_geom_bond_distance
_geom_bond_site_symmetry_2
_geom_bond_publ_flag
N1A C9A 1.498(2) . ?
N1A C1A 1.500(2) . ?
N1A C8A 1.502(2) . ?
N1A B1A 1.659(3) . ?
C1A C2A 1.505(3) . ?
C1A H1AA 0.9900 . ?
C1A H1AB 0.9900 . ?
C2A C3A 1.317(3) . ?
C2A H2A 0.9500 . ?
C3A C4A 1.502(3) . ?
C3A H3A 0.9500 . ?
C4A B1A 1.619(3) . ?
C4A H4AA 0.9900 . ?
C4A H4AB 0.9900 . ?
C5A C6A 1.500(3) . ?
C5A B1A 1.622(3) . ?
C5A H5AA 0.9900 . ?
C5A H5AB 0.9900 . ?
C6A C7A 1.326(3) . ?
C6A H6A 0.9500 . ?
C7A C8A 1.496(3) . ?
C7A H7A 0.9500 . ?
C8A H8AA 0.9900 . ?
C8A H8AB 0.9900 . ?
C9A C10A 1.503(3) . ?
C9A H9AA 0.9900 . ?
C9A H9AB 0.9900 . ?
C10A C11A 1.326(3) . ?
C10A H10A 0.9500 . ?
C11A C12A 1.503(3) . ?
C11A H11A 0.9500 . ?
C12A B1A 1.624(3) . ?
C12A H12C 0.9900 . ?
C12A H12D 0.9900 . ?
N1B C8B 1.497(2) . ?
N1B C9B 1.501(2) . ?
N1B C1B 1.501(2) . ?
N1B B1B 1.660(2) . ?
C1B C2B 1.499(3) . ?
C1B H1BA 0.9900 . ?
C1B H1BB 0.9900 . ?
C2B C3B 1.330(3) . ?
C2B H2B 0.9500 . ?
C3B C4B 1.497(3) . ?
C3B H3B 0.9500 . ?
C4B B1B 1.616(3) . ?
C4B H4BA 0.9900 . ?
C4B H4BB 0.9900 . ?
C5B C6B 1.497(3) . ?
C5B B1B 1.624(3) . ?
C5B H5BA 0.9900 . ?
C5B H5BB 0.9900 . ?
C6B C7B 1.322(3) . ?
C6B H6B 0.9500 . ?
C7B C8B 1.499(3) . ?
C7B H7B 0.9500 . ?
C8B H8BA 0.9900 . ?
C8B H8BB 0.9900 . ?
C9B C10B 1.499(3) . ?
C9B H9BA 0.9900 . ?
C9B H9BB 0.9900 . ?
C10B C11B 1.329(3) . ?
C10B H10B 0.9500 . ?
C11B C12B 1.497(3) . ?
C11B H11B 0.9500 . ?
C12B B1B 1.618(3) . ?
C12B H12A 0.9900 . ?
C12B H12B 0.9900 . ?

loop_
_geom_torsion_atom_site_label_1
_geom_torsion_atom_site_label_2
_geom_torsion_atom_site_label_3
_geom_torsion_atom_site_label_4
_geom_torsion
_geom_torsion_site_symmetry_1
_geom_torsion_site_symmetry_2
_geom_torsion_site_symmetry_3
_geom_torsion_site_symmetry_4
_geom_torsion_publ_flag
C9A N1A C1A C2A 168.09(16) . . . . ?
C8A N1A C1A C2A -75.1(2) . . . . ?
B1A N1A C1A C2A 46.5(2) . . . . ?
N1A C1A C2A C3A -17.1(3) . . . . ?
C1A C2A C3A C4A 1.1(3) . . . . ?
C2A C3A C4A B1A -17.2(3) . . . . ?
B1A C5A C6A C7A -17.2(3) . . . . ?
C5A C6A C7A C8A 1.6(3) . . . . ?
C6A C7A C8A N1A -17.6(3) . . . . ?
C9A N1A C8A C7A -74.4(2) . . . . ?
C1A N1A C8A C7A 168.40(16) . . . . ?
B1A N1A C8A C7A 46.8(2) . . . . ?
C1A N1A C9A C10A -74.9(2) . . . . ?
C8A N1A C9A C10A 168.29(16) . . . . ?
B1A N1A C9A C10A 46.9(2) . . . . ?
N1A C9A C10A C11A -16.4(3) . . . . ?
C9A C10A C11A C12A -0.3(3) . . . . ?
C10A C11A C12A B1A -16.2(3) . . . . ?
C3A C4A B1A C5A 158.55(17) . . . . ?
C3A C4A B1A C12A -71.4(2) . . . . ?
C3A C4A B1A N1A 43.6(2) . . . . ?
C6A C5A B1A C4A -71.6(2) . . . . ?
C6A C5A B1A C12A 158.70(16) . . . . ?
C6A C5A B1A N1A 43.4(2) . . . . ?
C11A C12A B1A C4A 158.76(16) . . . . ?
C11A C12A B1A C5A -71.6(2) . . . . ?
C11A C12A B1A N1A 43.7(2) . . . . ?
C9A N1A B1A C4A -179.86(14) . . . . ?
C1A N1A B1A C4A -59.46(18) . . . . ?
C8A N1A B1A C4A 60.44(18) . . . . ?
C9A N1A B1A C5A 60.48(18) . . . . ?
C1A N1A B1A C5A -179.12(15) . . . . ?
C8A N1A B1A C5A -59.22(18) . . . . ?
C9A N1A B1A C12A -60.04(18) . . . . ?
C1A N1A B1A C12A 60.35(18) . . . . ?
C8A N1A B1A C12A -179.75(14) . . . . ?
C8B N1B C1B C2B -172.08(15) . . . . ?
C9B N1B C1B C2B 70.55(19) . . . . ?
B1B N1B C1B C2B -50.97(19) . . . . ?
N1B C1B C2B C3B 21.5(3) . . . . ?
C1B C2B C3B C4B -0.9(3) . . . . ?
C2B C3B C4B B1B 13.4(3) . . . . ?
B1B C5B C6B C7B 15.8(3) . . . . ?
C5B C6B C7B C8B 0.2(3) . . . . ?
C9B N1B C8B C7B -168.26(15) . . . . ?
C1B N1B C8B C7B 73.60(19) . . . . ?
B1B N1B C8B C7B -46.7(2) . . . . ?
C6B C7B C8B N1B 16.6(3) . . . . ?
C8B N1B C9B C10B 75.54(19) . . . . ?
C1B N1B C9B C10B -166.67(16) . . . . ?
B1B N1B C9B C10B -46.0(2) . . . . ?
N1B C9B C10B C11B 16.2(3) . . . . ?
C9B C10B C11B C12B -0.7(3) . . . . ?
C10B C11B C12B B1B 17.5(3) . . . . ?
C3B C4B B1B C12B -155.60(16) . . . . ?
C3B C4B B1B C5B 74.5(2) . . . . ?
C3B C4B B1B N1B -41.0(2) . . . . ?
C11B C12B B1B C4B 70.8(2) . . . . ?
C11B C12B B1B C5B -158.88(16) . . . . ?
C11B C12B B1B N1B -44.1(2) . . . . ?
C6B C5B B1B C4B -158.49(16) . . . . ?
C6B C5B B1B C12B 71.8(2) . . . . ?
C6B C5B B1B N1B -42.8(2) . . . . ?
C8B N1B B1B C4B -179.94(14) . . . . ?
C9B N1B B1B C4B -60.11(18) . . . . ?
C1B N1B B1B C4B 60.33(18) . . . . ?
C8B N1B B1B C12B -60.55(18) . . . . ?
C9B N1B B1B C12B 59.27(18) . . . . ?
C1B N1B B1B C12B 179.72(14) . . . . ?
C8B N1B B1B C5B 59.12(18) . . . . ?
C9B N1B B1B C5B 178.94(14) . . . . ?
C1B N1B B1B C5B -60.62(18) . . . . ?
